data_7216235
loop_
_publ_author_name
'Marino, Nadia'
'Armentano, Donatella'
'Zanchini, Claudia'
'De Munno, G.'

_publ_section_title
;
 Ca2+ metal ion adducts with cytosine, cytidine and cytidine
 5&#x2019;-monophosphate. A comprehensive study of calcium reactivity
 towards building units of nucleic acids.
;
_journal_name_full CrystEngComm
_journal_paper_doi 10.1039/c4ce00511b
_journal_year 2014
_chemical_formula_sum 'C16 H32 Ca Cl2 N12 O18'
_chemical_formula_weight 791.52
_chemical_name_systematic
; 
 ? 
;
_space_group_IT_number 2
_symmetry_cell_setting triclinic
_symmetry_space_group_name_Hall '-P 1'
_symmetry_space_group_name_H-M 'P -1'
_atom_sites_solution_hydrogens geom
_atom_sites_solution_primary direct
_atom_sites_solution_secondary difmap
_audit_creation_method SHELXL-97
_cell_angle_alpha 70.48(2)
_cell_angle_beta 86.08(3)
_cell_angle_gamma 71.43(3)
_cell_formula_units_Z 1
_cell_length_a 6.966(3)
_cell_length_b 10.138(2)
_cell_length_c 13.113(3)
_cell_measurement_reflns_used 30
_cell_measurement_temperature 296(2)
_cell_measurement_theta_max 30
_cell_measurement_theta_min 15
_cell_volume 826.6(5)
_computing_cell_refinement 'Bruker P3'
_computing_data_collection 'Bruker P3'
_computing_data_reduction 'Bruker XDISK'
_computing_molecular_graphics 'SHELXTL NT Bruker XP'
_computing_publication_material 'SHELXTL NT Package Bruker'
_computing_structure_refinement 'SHELXL-97 (Sheldrick, 2008)'
_computing_structure_solution 'SHELXS-97 (Sheldrick, 2008)'
_diffrn_ambient_temperature 296(2)
_diffrn_measured_fraction_theta_full 0.998
_diffrn_measured_fraction_theta_max 0.998
_diffrn_measurement_device_type 'R3m/V automatic four-circle diffractometer'
_diffrn_measurement_method omega/2-theta-scans
_diffrn_radiation_monochromator graphite
_diffrn_radiation_source 'fine-focus sealed tube'
_diffrn_radiation_type MoK\a
_diffrn_radiation_wavelength 0.71073
_diffrn_reflns_av_R_equivalents 0.0220
_diffrn_reflns_av_sigmaI/netI 0.0855
_diffrn_reflns_limit_h_max 8
_diffrn_reflns_limit_h_min -8
_diffrn_reflns_limit_k_max 12
_diffrn_reflns_limit_k_min -11
_diffrn_reflns_limit_l_max 16
_diffrn_reflns_limit_l_min 0
_diffrn_reflns_number 4008
_diffrn_reflns_theta_full 27.06
_diffrn_reflns_theta_max 27.06
_diffrn_reflns_theta_min 1.65
_diffrn_standards_decay_% 1.2
_diffrn_standards_interval_count 50
_diffrn_standards_number 2
_exptl_absorpt_coefficient_mu 0.444
_exptl_absorpt_correction_T_max 0.952
_exptl_absorpt_correction_T_min 0.864
_exptl_absorpt_correction_type empirical
_exptl_absorpt_process_details psi-scan
_exptl_crystal_colour colourless
_exptl_crystal_density_diffrn 1.590
_exptl_crystal_density_method 'not measured'
_exptl_crystal_description needle
_exptl_crystal_F_000 410
_exptl_crystal_size_max 0.32
_exptl_crystal_size_mid 0.14
_exptl_crystal_size_min 0.10
_refine_diff_density_max 0.496
_refine_diff_density_min -0.378
_refine_diff_density_rms 0.078
_refine_ls_extinction_method none
_refine_ls_goodness_of_fit_ref 1.018
_refine_ls_hydrogen_treatment mixed
_refine_ls_matrix_type full
_refine_ls_number_parameters 278
_refine_ls_number_reflns 3620
_refine_ls_number_restraints 205
_refine_ls_restrained_S_all 1.060
_refine_ls_R_factor_all 0.1379
_refine_ls_R_factor_gt 0.0740
_refine_ls_shift/su_max 0.000
_refine_ls_shift/su_mean 0.000
_refine_ls_structure_factor_coef Fsqd
_refine_ls_weighting_details 'calc w=1/[\s^2^(Fo^2^)+(0.1056P)^2^+0.2953P] where P=(Fo^2^+2Fc^2^)/3'
_refine_ls_weighting_scheme calc
_refine_ls_wR_factor_gt 0.1810
_refine_ls_wR_factor_ref 0.2260
_reflns_number_gt 1747
_reflns_number_total 3620
_reflns_threshold_expression >2sigma(I)
_cod_data_source_file c4ce00511b2.cif
_cod_data_source_block cacyt
_cod_depositor_comments
;
The following automatic conversions were performed:

'_symmetry_cell_setting' value 'Triclinic' changed to 'triclinic'
according to
/usr/data/users/saulius/crontab/automatic-downloads/rss-feeds/RSC/lib/dictionaries/cif_core.dic
dictionary named 'cif_core.dic' version 2.4.2 from 2011-04-26.

Automatic conversion script
Id: cif_fix_values 2281 2013-09-26 08:29:07Z andrius 
;
_cod_original_cell_volume 826.6(4)
_cod_original_sg_symbol_H-M P-1
_cod_database_code 7216235

loop_
_symmetry_equiv_pos_as_xyz
'x, y, z'
'-x, -y, -z'

loop_
_atom_site_label
_atom_site_type_symbol
_atom_site_fract_x
_atom_site_fract_y
_atom_site_fract_z
_atom_site_U_iso_or_equiv
_atom_site_adp_type
_atom_site_occupancy
_atom_site_symmetry_multiplicity
_atom_site_calc_flag
_atom_site_refinement_flags
_atom_site_disorder_assembly
_atom_site_disorder_group
Ca1 Ca 0.0000 0.0000 0.0000 0.0401(4) Uani 1 2 d SD . .
O1W O 0.2700(6) 0.0591(4) -0.0932(3) 0.0538(10) Uani 1 1 d D . .
H1W1 H 0.320(7) 0.136(4) -0.095(5) 0.081 Uiso 1 1 d D . .
H1W2 H 0.380(5) -0.016(4) -0.108(5) 0.081 Uiso 1 1 d D . .
O2W O 0.2267(6) -0.1709(4) 0.1426(3) 0.0556(10) Uani 1 1 d D . .
H2W1 H 0.3706(17) -0.204(6) 0.143(4) 0.083 Uiso 1 1 d D . .
H2W2 H 0.187(6) -0.248(4) 0.193(4) 0.083 Uiso 1 1 d D . .
N1 N -0.0739(7) -0.0731(5) -0.2564(4) 0.0523(12) Uani 1 1 d . . .
H1 H -0.1369 0.0103 -0.2480 0.063 Uiso 1 1 calc R . .
C2 C 0.0273(8) -0.1895(5) -0.1690(4) 0.0402(11) Uani 1 1 d . . .
O2 O 0.0300(6) -0.1738(4) -0.0795(3) 0.0526(10) Uani 1 1 d . . .
N3 N 0.1222(7) -0.3206(4) -0.1825(3) 0.0405(10) Uani 1 1 d . . .
C4 C 0.1191(8) -0.3348(6) -0.2811(4) 0.0462(13) Uani 1 1 d . . .
N4 N 0.2154(9) -0.4667(6) -0.2879(4) 0.0699(16) Uani 1 1 d . . .
H4A H 0.2757 -0.5379 -0.2312 0.084 Uiso 1 1 calc R . .
H4B H 0.2179 -0.4815 -0.3489 0.084 Uiso 1 1 calc R . .
C5 C 0.0178(10) -0.2129(7) -0.3728(5) 0.0599(16) Uani 1 1 d . . .
H5 H 0.0185 -0.2220 -0.4411 0.072 Uiso 1 1 calc R . .
C6 C -0.0773(10) -0.0864(6) -0.3563(5) 0.0607(16) Uani 1 1 d . . .
H6 H -0.1476 -0.0053 -0.4139 0.073 Uiso 1 1 calc R . .
N11 N 0.2791(6) -0.5475(4) 0.0144(3) 0.0422(10) Uani 1 1 d . . .
H11 H 0.2271 -0.4781 -0.0448 0.051 Uiso 1 1 calc R . .
C21 C 0.3760(8) -0.6880(5) 0.0115(4) 0.0433(12) Uani 1 1 d . . .
O21 O 0.3882(6) -0.7076(4) -0.0785(3) 0.0485(9) Uani 1 1 d . . .
N31 N 0.4590(7) -0.7945(4) 0.1043(3) 0.0464(11) Uani 1 1 d . . .
C41 C 0.4482(8) -0.7642(6) 0.1954(4) 0.0445(12) Uani 1 1 d . . .
N41 N 0.5347(8) -0.8737(5) 0.2858(4) 0.0639(14) Uani 1 1 d . . .
H41A H 0.5951 -0.9610 0.2835 0.077 Uiso 1 1 calc R . .
H41B H 0.5297 -0.8568 0.3461 0.077 Uiso 1 1 calc R . .
C51 C 0.3485(9) -0.6202(6) 0.2002(5) 0.0534(14) Uani 1 1 d . . .
H51 H 0.3427 -0.5998 0.2646 0.064 Uiso 1 1 calc R . .
C61 C 0.2636(9) -0.5157(6) 0.1074(4) 0.0489(13) Uani 1 1 d . . .
H61 H 0.1934 -0.4205 0.1069 0.059 Uiso 1 1 calc R . .
Cl1 Cl 0.4033(3) -0.72890(17) 0.55170(12) 0.0654(5) Uani 1 1 d DU . .
O1P O 0.2193(19) -0.6130(12) 0.5189(16) 0.128(5) Uani 0.607(12) 1 d PDU A 1
O2P O 0.406(2) -0.8384(10) 0.5116(9) 0.121(5) Uani 0.607(12) 1 d PDU A 1
O3P O 0.434(2) -0.7791(17) 0.6630(7) 0.108(4) Uani 0.607(12) 1 d PDU A 1
O4P O 0.5642(19) -0.6771(19) 0.5024(13) 0.178(6) Uani 0.607(12) 1 d PDU A 1
O1P1 O 0.522(3) -0.771(3) 0.6458(14) 0.135(7) Uani 0.393(12) 1 d PDU A 2
O2P1 O 0.516(3) -0.776(2) 0.4747(13) 0.134(7) Uani 0.393(12) 1 d PDU A 2
O3P1 O 0.268(2) -0.8165(18) 0.5868(16) 0.131(7) Uani 0.393(12) 1 d PDU A 2
O4P1 O 0.283(4) -0.5831(15) 0.5242(19) 0.122(7) Uani 0.393(12) 1 d PDU A 2
O3W O 0.1191(14) -0.3271(12) 0.3298(6) 0.180(4) Uani 1 1 d D . .
H3W1 H 0.14(3) -0.265(13) 0.367(12) 0.271 Uiso 1 1 d D . .
H3W2 H 0.20(2) -0.422(7) 0.375(11) 0.271 Uiso 1 1 d D . .

loop_
_atom_site_aniso_label
_atom_site_aniso_U_11
_atom_site_aniso_U_22
_atom_site_aniso_U_33
_atom_site_aniso_U_23
_atom_site_aniso_U_13
_atom_site_aniso_U_12
Ca1 0.0476(9) 0.0322(7) 0.0362(8) -0.0135(6) 0.0058(6) -0.0051(6)
O1W 0.056(3) 0.0382(19) 0.066(2) -0.0232(18) 0.024(2) -0.0119(18)
O2W 0.050(2) 0.051(2) 0.050(2) -0.0100(18) 0.0032(19) -0.0016(19)
N1 0.053(3) 0.036(2) 0.054(3) -0.013(2) -0.003(2) 0.005(2)
C2 0.034(3) 0.039(3) 0.046(3) -0.014(2) 0.003(2) -0.010(2)
O2 0.067(3) 0.044(2) 0.047(2) -0.0255(17) 0.0029(19) -0.0081(19)
N3 0.052(3) 0.0304(19) 0.039(2) -0.0151(17) 0.0103(19) -0.0102(19)
C4 0.048(3) 0.040(3) 0.049(3) -0.018(2) 0.007(3) -0.009(2)
N4 0.092(4) 0.061(3) 0.054(3) -0.035(3) 0.007(3) -0.006(3)
C5 0.062(4) 0.070(4) 0.040(3) -0.022(3) 0.007(3) -0.008(3)
C6 0.059(4) 0.050(3) 0.049(3) -0.003(3) -0.001(3) 0.000(3)
N11 0.046(3) 0.0295(19) 0.045(2) -0.0097(18) 0.007(2) -0.0073(18)
C21 0.037(3) 0.036(3) 0.053(3) -0.014(2) 0.014(2) -0.011(2)
O21 0.058(2) 0.0393(19) 0.047(2) -0.0205(16) 0.0153(18) -0.0096(17)
N31 0.050(3) 0.031(2) 0.053(3) -0.0156(19) 0.011(2) -0.0064(19)
C41 0.037(3) 0.046(3) 0.046(3) -0.010(2) 0.007(2) -0.014(2)
N41 0.074(4) 0.051(3) 0.053(3) -0.014(2) 0.003(3) -0.006(3)
C51 0.062(4) 0.045(3) 0.051(3) -0.022(3) 0.006(3) -0.008(3)
C61 0.051(3) 0.041(3) 0.056(3) -0.024(3) 0.010(3) -0.010(2)
Cl1 0.0800(12) 0.0539(8) 0.0516(8) -0.0214(7) 0.0072(8) -0.0037(8)
O1P 0.103(6) 0.070(6) 0.174(10) -0.027(7) -0.029(7) 0.015(5)
O2P 0.183(12) 0.090(6) 0.081(7) -0.057(6) -0.027(7) 0.003(6)
O3P 0.173(12) 0.105(7) 0.045(3) -0.037(4) 0.005(5) -0.028(7)
O4P 0.141(7) 0.199(13) 0.189(11) -0.046(9) 0.093(8) -0.083(8)
O1P1 0.137(15) 0.149(13) 0.097(10) -0.038(11) -0.052(9) -0.006(11)
O2P1 0.138(13) 0.149(13) 0.100(9) -0.070(10) 0.054(8) -0.005(10)
O3P1 0.104(11) 0.118(10) 0.133(13) 0.017(10) -0.004(8) -0.042(8)
O4P1 0.186(16) 0.060(5) 0.092(10) -0.041(7) -0.033(10) 0.022(6)
O3W 0.137(7) 0.196(8) 0.112(5) 0.056(5) 0.031(5) -0.042(6)

loop_
_atom_type_symbol
_atom_type_description
_atom_type_scat_dispersion_real
_atom_type_scat_dispersion_imag
_atom_type_scat_source
C C 0.0033 0.0016 'International Tables Vol C Tables 4.2.6.8 and 6.1.1.4'
H H 0.0000 0.0000 'International Tables Vol C Tables 4.2.6.8 and 6.1.1.4'
N N 0.0061 0.0033 'International Tables Vol C Tables 4.2.6.8 and 6.1.1.4'
O O 0.0106 0.0060 'International Tables Vol C Tables 4.2.6.8 and 6.1.1.4'
Cl Cl 0.1484 0.1585 'International Tables Vol C Tables 4.2.6.8 and 6.1.1.4'
Ca Ca 0.2262 0.3064 'International Tables Vol C Tables 4.2.6.8 and 6.1.1.4'

loop_
_geom_angle_atom_site_label_1
_geom_angle_atom_site_label_2
_geom_angle_atom_site_label_3
_geom_angle
_geom_angle_site_symmetry_1
_geom_angle_site_symmetry_3
O2 Ca1 O2 180.0 2 .
O2 Ca1 O1W 89.51(14) 2 .
O2 Ca1 O1W 90.49(14) . .
O2 Ca1 O1W 90.49(14) 2 2
O2 Ca1 O1W 89.51(14) . 2
O1W Ca1 O1W 180.0 . 2
O2 Ca1 O2W 88.38(14) 2 .
O2 Ca1 O2W 91.62(14) . .
O1W Ca1 O2W 88.93(14) . .
O1W Ca1 O2W 91.07(14) 2 .
O2 Ca1 O2W 91.62(14) 2 2
O2 Ca1 O2W 88.38(14) . 2
O1W Ca1 O2W 91.07(14) . 2
O1W Ca1 O2W 88.93(14) 2 2
O2W Ca1 O2W 180.00(16) . 2
Ca1 O1W H1W1 128(3) . .
Ca1 O1W H1W2 120(3) . .
H1W1 O1W H1W2 107(3) . .
Ca1 O2W H2W1 128(3) . .
Ca1 O2W H2W2 119(3) . .
H2W1 O2W H2W2 107(3) . .
C6 N1 C2 121.7(4) . .
C6 N1 H1 119.2 . .
C2 N1 H1 119.2 . .
O2 C2 N3 121.0(5) . .
O2 C2 N1 120.3(5) . .
N3 C2 N1 118.7(4) . .
C2 O2 Ca1 142.2(3) . .
C2 N3 C4 120.0(4) . .
N4 C4 N3 116.4(5) . .
N4 C4 C5 122.2(5) . .
N3 C4 C5 121.4(5) . .
C4 N4 H4A 120.0 . .
C4 N4 H4B 120.0 . .
H4A N4 H4B 120.0 . .
C6 C5 C4 117.1(5) . .
C6 C5 H5 121.4 . .
C4 C5 H5 121.4 . .
C5 C6 N1 121.1(5) . .
C5 C6 H6 119.4 . .
N1 C6 H6 119.4 . .
C61 N11 C21 122.0(4) . .
C61 N11 H11 119.0 . .
C21 N11 H11 119.0 . .
O21 C21 N31 123.7(4) . .
O21 C21 N11 118.0(5) . .
N31 C21 N11 118.2(5) . .
C41 N31 C21 120.3(4) . .
N31 C41 N41 118.2(5) . .
N31 C41 C51 122.3(5) . .
N41 C41 C51 119.5(5) . .
C41 N41 H41A 120.0 . .
C41 N41 H41B 120.0 . .
H41A N41 H41B 120.0 . .
C61 C51 C41 116.7(5) . .
C61 C51 H51 121.6 . .
C41 C51 H51 121.6 . .
C51 C61 N11 120.4(5) . .
C51 C61 H61 119.8 . .
N11 C61 H61 119.8 . .
O2P1 Cl1 O2P 49.1(9) . .
O2P1 Cl1 O4P1 118.7(12) . .
O2P Cl1 O4P1 131.5(11) . .
O2P1 Cl1 O3P 130.6(11) . .
O2P Cl1 O3P 112.8(8) . .
O4P1 Cl1 O3P 106.0(13) . .
O2P1 Cl1 O1P1 110.6(13) . .
O2P Cl1 O1P1 116.8(13) . .
O4P1 Cl1 O1P1 111.1(13) . .
O3P Cl1 O1P1 27.4(12) . .
O2P1 Cl1 O1P 118.3(13) . .
O2P Cl1 O1P 109.4(8) . .
O4P1 Cl1 O1P 26.1(13) . .
O3P Cl1 O1P 111.1(9) . .
O1P1 Cl1 O1P 127.4(15) . .
O2P1 Cl1 O4P 56.4(10) . .
O2P Cl1 O4P 105.2(8) . .
O4P1 Cl1 O4P 87.5(13) . .
O3P Cl1 O4P 109.4(9) . .
O1P1 Cl1 O4P 82.5(13) . .
O1P Cl1 O4P 108.8(9) . .
O2P1 Cl1 O3P1 106.3(12) . .
O2P Cl1 O3P1 57.2(9) . .
O4P1 Cl1 O3P1 106.4(12) . .
O3P Cl1 O3P1 78.1(9) . .
O1P1 Cl1 O3P1 102.1(12) . .
O1P Cl1 O3P1 82.3(9) . .
O4P Cl1 O3P1 162.2(10) . .
H3W1 O3W H3W2 100(3) . .

loop_
_geom_bond_atom_site_label_1
_geom_bond_atom_site_label_2
_geom_bond_distance
_geom_bond_site_symmetry_2
Ca1 O2 2.280(3) 2
Ca1 O2 2.280(3) .
Ca1 O1W 2.303(4) .
Ca1 O1W 2.303(4) 2
Ca1 O2W 2.343(4) .
Ca1 O2W 2.343(4) 2
O1W H1W1 0.947(10) .
O1W H1W2 0.951(11) .
O2W H2W1 0.950(10) .
O2W H2W2 0.950(10) .
N1 C6 1.364(7) .
N1 C2 1.371(6) .
N1 H1 0.8600 .
C2 O2 1.238(6) .
C2 N3 1.348(6) .
N3 C4 1.351(6) .
C4 N4 1.321(6) .
C4 C5 1.428(8) .
N4 H4A 0.8600 .
N4 H4B 0.8600 .
C5 C6 1.325(8) .
C5 H5 0.9300 .
C6 H6 0.9300 .
N11 C61 1.350(6) .
N11 C21 1.381(6) .
N11 H11 0.8600 .
C21 O21 1.253(6) .
C21 N31 1.342(6) .
N31 C41 1.322(6) .
C41 N41 1.339(7) .
C41 C51 1.423(7) .
N41 H41A 0.8600 .
N41 H41B 0.8600 .
C51 C61 1.339(7) .
C51 H51 0.9300 .
C61 H61 0.9300 .
Cl1 O2P1 1.356(10) .
Cl1 O2P 1.373(8) .
Cl1 O4P1 1.383(11) .
Cl1 O3P 1.383(8) .
Cl1 O1P1 1.397(12) .
Cl1 O1P 1.409(9) .
Cl1 O4P 1.414(9) .
Cl1 O3P1 1.447(11) .
O3W H3W1 0.960(11) .
O3W H3W2 0.958(11) .

loop_
_geom_hbond_atom_site_label_D
_geom_hbond_atom_site_label_H
_geom_hbond_atom_site_label_A
_geom_hbond_distance_DH
_geom_hbond_distance_HA
_geom_hbond_distance_DA
_geom_hbond_angle_DHA
_geom_hbond_site_symmetry_A
O1W H1W1 O21 0.947(10) 1.870(14) 2.807(5) 170(4) 1_565
O1W H1W2 N31 0.951(11) 1.879(19) 2.789(5) 159(4) 2_645
O2W H2W1 O21 0.950(10) 1.92(3) 2.775(5) 149(5) 2_645
O2W H2W2 O3W 0.950(10) 1.80(4) 2.646(7) 147(6) .
N1 H1 O2W 0.86 2.38 3.170(6) 152.1 2
N4 H4A O21 0.86 2.15 3.008(7) 172.1 .
N4 H4B O4P1 0.86 2.19 3.02(2) 163.0 1_554
N11 H11 N3 0.86 1.96 2.823(6) 177.1 .
N41 H41A O3P1 0.86 2.28 2.934(16) 133.3 2_636
N41 H41B O2P1 0.86 2.09 2.942(17) 169.2 .
N41 H41B O2P 0.86 2.32 3.136(12) 157.8 .
